data_2019768
loop_
_publ_author_name
'Wang, Lei'
'Zhang, Man'
'Jin, Ying-Ying'
'Lu, Qing'
'Fang, Qi'

_publ_section_title
;
 Three 1-phenylindolin-2-one derivatives displaying different molecular
 dipole moments and different crystallographic symmetries
;
_journal_coeditor_code YO3001
_journal_issue 1
_journal_name_full 'Acta Crystallographica Section C'
_journal_page_first
;
;
_journal_paper_doi 10.1107/S2053229614026874
_journal_volume 71
_journal_year 2015
_chemical_formula_iupac 'C14 H10 I N O'
_chemical_formula_moiety 'C14 H10 I N O'
_chemical_formula_sum 'C14 H10 I N O'
_chemical_formula_weight 335.13
_chemical_name_systematic
;
5-Iodo-1-phenylindolin-2-one
;
_space_group_IT_number 41
_symmetry_cell_setting orthorhombic
_symmetry_space_group_name_Hall 'A 2 -2ab'
_symmetry_space_group_name_H-M 'A b a 2'
_atom_sites_solution_hydrogens mixed
_atom_sites_solution_primary direct
_atom_sites_solution_secondary difmap
_audit_creation_method SHELXL-97
_cell_angle_alpha 90.00
_cell_angle_beta 90.00
_cell_angle_gamma 90.00
_cell_formula_units_Z 8
_cell_length_a 8.1164(3)
_cell_length_b 13.3844(5)
_cell_length_c 22.7824(8)
_cell_measurement_reflns_used 6666
_cell_measurement_temperature 90(2)
_cell_measurement_theta_max 30.26
_cell_measurement_theta_min 3.04
_cell_volume 2474.92(16)
_computing_cell_refinement
;
SAINT (Bruker, 2005)
;
_computing_data_collection
;
APEX2 (Bruker, 2005)
;
_computing_data_reduction
;
SAINT (Bruker, 2005)
;
_computing_molecular_graphics
;
SHELXTL (Sheldrick, 2008)
;
_computing_publication_material
;
SHELXTL (Sheldrick, 2008), <i>PLATON</i> (Spek, 2009) and
<i>Mercury</i> (Macrae <i>et al.</i>, 2006)
;
_computing_structure_refinement
;
SHELXL97 (Sheldrick, 2008)
;
_computing_structure_solution
;
SHELXS97 (Sheldrick, 2008)
;
_diffrn_ambient_temperature 90(2)
_diffrn_detector_area_resol_mean 8.3
_diffrn_measured_fraction_theta_full 0.982
_diffrn_measured_fraction_theta_max 0.982
_diffrn_measurement_device_type 'Bruker APEX-II CCD'
_diffrn_measurement_method '\w scans'
_diffrn_radiation_monochromator graphite
_diffrn_radiation_source 'fine-focus sealed tube'
_diffrn_radiation_type MoK\a
_diffrn_radiation_wavelength 0.71073
_diffrn_reflns_av_R_equivalents 0.0410
_diffrn_reflns_av_sigmaI/netI 0.0364
_diffrn_reflns_limit_h_max 11
_diffrn_reflns_limit_h_min -11
_diffrn_reflns_limit_k_max 19
_diffrn_reflns_limit_k_min -18
_diffrn_reflns_limit_l_max 31
_diffrn_reflns_limit_l_min -32
_diffrn_reflns_number 16830
_diffrn_reflns_theta_full 30.99
_diffrn_reflns_theta_max 30.99
_diffrn_reflns_theta_min 3.04
_exptl_absorpt_coefficient_mu 2.570
_exptl_absorpt_correction_T_max 0.9223
_exptl_absorpt_correction_T_min 0.5269
_exptl_absorpt_correction_type multi-scan
_exptl_absorpt_process_details
;
APEX2 Software Suite (Bruker, 2005)
;
_exptl_crystal_colour colourless
_exptl_crystal_density_diffrn 1.799
_exptl_crystal_density_method 'not measured'
_exptl_crystal_description plate
_exptl_crystal_F_000 1296
_exptl_crystal_size_max 0.29
_exptl_crystal_size_mid 0.22
_exptl_crystal_size_min 0.03
_refine_diff_density_max 1.356
_refine_diff_density_min -0.679
_refine_ls_abs_structure_details
;
Flack (1983), 1820 Friedel pairs
;
_refine_ls_abs_structure_Flack 0.00(2)
_refine_ls_extinction_method none
_refine_ls_goodness_of_fit_ref 1.033
_refine_ls_hydrogen_treatment mixed
_refine_ls_matrix_type full
_refine_ls_number_parameters 186
_refine_ls_number_reflns 3810
_refine_ls_number_restraints 1
_refine_ls_restrained_S_all 1.033
_refine_ls_R_factor_all 0.0390
_refine_ls_R_factor_gt 0.0297
_refine_ls_shift/su_max 0.002
_refine_ls_shift/su_mean 0.000
_refine_ls_structure_factor_coef Fsqd
_refine_ls_weighting_details 'calc w=1/[\s^2^(Fo^2^)+(0.0409P)^2^+0.0000P] where P=(Fo^2^+2Fc^2^)/3'
_refine_ls_weighting_scheme calc
_refine_ls_wR_factor_gt 0.0678
_refine_ls_wR_factor_ref 0.0719
_reflns_number_gt 3256
_reflns_number_total 3810
_reflns_threshold_expression I>2sigma(I)
_cod_data_source_file yo3001sup1.cif
_cod_data_source_block III
_cod_original_sg_symbol_Hall 'A2 -2ac'
_cod_original_sg_symbol_H-M 'A e a 2'
_cod_database_code 2019768
_cod_database_fobs_code 2019768

loop_
_symmetry_equiv_pos_as_xyz
'x, y, z'
'-x, -y, z'
'-x+1/2, y+1/2, z'
'x+1/2, -y+1/2, z'
'x, y+1/2, z+1/2'
'-x, -y+1/2, z+1/2'
'-x+1/2, y+1, z+1/2'
'x+1/2, -y+1, z+1/2'

loop_
_atom_site_type_symbol
_atom_site_label
_atom_site_fract_x
_atom_site_fract_y
_atom_site_fract_z
_atom_site_U_iso_or_equiv
_atom_site_adp_type
_atom_site_calc_flag
_atom_site_refinement_flags
_atom_site_occupancy
_atom_site_symmetry_multiplicity
I I1 0.78014(2) 0.630345(11) 1.000222(11) 0.02962(7) Uani d . 1 1
O O1 0.0035(3) 0.61392(15) 0.79284(12) 0.0278(5) Uani d . 1 1
N N1 0.2876(3) 0.62319(17) 0.79048(14) 0.0204(5) Uani d . 1 1
C C5 0.6211(4) 0.63158(18) 0.92710(15) 0.0218(6) Uani d . 1 1
C C6 0.6875(4) 0.6369(2) 0.87116(16) 0.0224(6) Uani d . 1 1
C C7 0.5839(4) 0.63509(19) 0.82181(16) 0.0222(6) Uani d . 1 1
C C8 0.4170(4) 0.62912(18) 0.83209(15) 0.0202(6) Uani d . 1 1
C C9 0.3060(4) 0.6243(2) 0.72802(18) 0.0251(7) Uani d . 1 1
C C14 0.2323(5) 0.5487(3) 0.69486(17) 0.0321(7) Uani d . 1 1
C C13 0.2464(5) 0.5503(3) 0.6342(2) 0.0416(9) Uani d . 1 1
C C12 0.3350(9) 0.6256(4) 0.6079(3) 0.0424(15) Uani d . 1 1
H H12 0.3464 0.6259 0.5664 0.051 Uiso calc R 1 1
C C4 0.4521(4) 0.62420(18) 0.93701(15) 0.0219(6) Uani d . 1 1
H H4 0.4082 0.6202 0.9756 0.026 Uiso calc R 1 1
C C3 0.3516(4) 0.62299(18) 0.88827(15) 0.0214(6) Uani d . 1 1
C C1 0.1358(4) 0.6154(2) 0.81831(15) 0.0228(6) Uani d . 1 1
C C2 0.1672(7) 0.6113(4) 0.8841(2) 0.0245(9) Uani d . 1 1
C C10 0.3923(4) 0.7003(2) 0.70028(14) 0.0283(7) Uani d . 1 1
C C11 0.4070(5) 0.6998(3) 0.63984(16) 0.0384(8) Uani d . 1 1
H H13 0.200(5) 0.492(3) 0.6116(18) 0.042(11) Uiso d . 1 1
H H14 0.193(5) 0.495(3) 0.7130(15) 0.026(9) Uiso d . 1 1
H H7 0.632(6) 0.636(2) 0.7812(19) 0.027(11) Uiso d . 1 1
H H6 0.802(7) 0.641(3) 0.864(3) 0.045(15) Uiso d . 1 1
H H10 0.433(5) 0.751(2) 0.7223(15) 0.024(9) Uiso d . 1 1
H H11 0.469(6) 0.748(2) 0.6225(19) 0.035(10) Uiso d . 1 1
H H2A 0.128(5) 0.548(3) 0.8977(14) 0.023(8) Uiso d . 1 1
H H2B 0.106(5) 0.668(3) 0.9044(16) 0.026(10) Uiso d . 1 1

loop_
_atom_site_aniso_label
_atom_site_aniso_U_11
_atom_site_aniso_U_22
_atom_site_aniso_U_33
_atom_site_aniso_U_12
_atom_site_aniso_U_13
_atom_site_aniso_U_23
I1 0.02834(10) 0.03506(10) 0.02546(10) -0.00460(6) -0.00272(17) 0.0029(2)
O1 0.0196(11) 0.0305(11) 0.0332(13) -0.0019(9) -0.0004(9) -0.0022(9)
N1 0.0172(14) 0.0239(13) 0.0202(14) -0.0022(9) 0.0022(10) -0.0025(8)
C5 0.0221(16) 0.0183(12) 0.0249(16) -0.0003(10) -0.0010(11) 0.0012(10)
C6 0.0207(16) 0.0196(12) 0.0269(17) -0.0023(10) 0.0031(11) -0.0018(11)
C7 0.0181(15) 0.0206(12) 0.0279(16) -0.0007(10) 0.0036(11) -0.0029(11)
C8 0.0175(15) 0.0177(12) 0.0254(16) -0.0005(9) 0.0025(11) -0.0015(10)
C9 0.0207(17) 0.0294(16) 0.0253(19) 0.0039(11) -0.0006(13) -0.0023(11)
C14 0.0248(17) 0.0352(17) 0.036(2) -0.0026(14) 0.0007(14) -0.0079(14)
C13 0.029(2) 0.057(2) 0.039(2) -0.0020(17) 0.0009(15) -0.0174(18)
C12 0.033(3) 0.069(4) 0.026(2) 0.009(2) 0.001(2) -0.007(2)
C4 0.0233(16) 0.0165(12) 0.0258(16) -0.0008(10) 0.0055(11) 0.0022(10)
C3 0.0202(15) 0.0189(12) 0.0251(16) 0.0016(10) 0.0062(12) 0.0019(10)
C1 0.0177(15) 0.0212(13) 0.0295(17) -0.0009(11) 0.0047(11) 0.0004(10)
C2 0.0198(19) 0.0212(15) 0.032(3) 0.0023(14) 0.0046(16) 0.0044(15)
C10 0.0232(16) 0.0330(15) 0.0287(17) -0.0043(12) -0.0005(12) -0.0020(12)
C11 0.0272(19) 0.054(2) 0.034(2) -0.0008(16) 0.0019(14) 0.0058(16)

loop_
_atom_type_symbol
_atom_type_description
_atom_type_scat_dispersion_real
_atom_type_scat_dispersion_imag
_atom_type_scat_source
C C 0.0033 0.0016 'International Tables Vol C Tables 4.2.6.8 and 6.1.1.4'
H H 0.0000 0.0000 'International Tables Vol C Tables 4.2.6.8 and 6.1.1.4'
N N 0.0061 0.0033 'International Tables Vol C Tables 4.2.6.8 and 6.1.1.4'
O O 0.0106 0.0060 'International Tables Vol C Tables 4.2.6.8 and 6.1.1.4'
I I -0.4742 1.8119 'International Tables Vol C Tables 4.2.6.8 and 6.1.1.4'

loop_
_geom_angle_atom_site_label_1
_geom_angle_atom_site_label_2
_geom_angle_atom_site_label_3
_geom_angle
C1 N1 C8 110.8(3)
C1 N1 C9 123.2(3)
C8 N1 C9 126.0(3)
C6 C5 C4 122.4(3)
C6 C5 I1 119.3(2)
C4 C5 I1 118.3(3)
C5 C6 C7 120.2(3)
C5 C6 H6 123(4)
C7 C6 H6 117(4)
C8 C7 C6 117.0(3)
C8 C7 H7 123(3)
C6 C7 H7 120(3)
C7 C8 C3 122.4(3)
C7 C8 N1 128.2(3)
C3 C8 N1 109.3(3)
C10 C9 C14 120.1(4)
C10 C9 N1 120.9(3)
C14 C9 N1 119.0(3)
C13 C14 C9 119.5(4)
C13 C14 H14 120(2)
C9 C14 H14 119(2)
C12 C13 C14 119.3(4)
C12 C13 H13 123(2)
C14 C13 H13 118(2)
C11 C12 C13 121.7(6)
C11 C12 H12 119.2
C13 C12 H12 119.2
C3 C4 C5 116.9(3)
C3 C4 H4 121.5
C5 C4 H4 121.5
C4 C3 C8 121.1(3)
C4 C3 C2 129.8(3)
C8 C3 C2 109.1(3)
O1 C1 N1 124.3(3)
O1 C1 C2 127.9(3)
N1 C1 C2 107.7(3)
C3 C2 C1 102.9(3)
C3 C2 H2A 113(2)
C1 C2 H2A 107(2)
C3 C2 H2B 112(2)
C1 C2 H2B 110(2)
H2A C2 H2B 111(3)
C11 C10 C9 119.6(3)
C11 C10 H10 121(2)
C9 C10 H10 119(2)
C12 C11 C10 119.9(4)
C12 C11 H11 121(3)
C10 C11 H11 119(3)

loop_
_geom_bond_atom_site_label_1
_geom_bond_atom_site_label_2
_geom_bond_distance
I1 C5 2.107(3)
O1 C1 1.221(4)
N1 C1 1.389(4)
N1 C8 1.417(4)
N1 C9 1.431(5)
C5 C6 1.385(5)
C5 C4 1.394(5)
C6 C7 1.404(5)
C6 H6 0.94(6)
C7 C8 1.378(5)
C7 H7 1.00(4)
C8 C3 1.388(5)
C9 C10 1.387(5)
C9 C14 1.397(5)
C14 C13 1.388(5)
C14 H14 0.89(4)
C13 C12 1.375(8)
C13 H13 1.01(4)
C12 C11 1.364(8)
C12 H12 0.9500
C4 C3 1.378(5)
C4 H4 0.9500
C3 C2 1.508(6)
C1 C2 1.522(7)
C2 H2A 0.96(3)
C2 H2B 1.02(4)
C10 C11 1.382(5)
C10 H10 0.91(3)
C11 H11 0.90(4)

loop_
_geom_hbond_atom_site_label_D
_geom_hbond_atom_site_label_H
_geom_hbond_atom_site_label_A
_geom_hbond_site_symmetry_A
_geom_hbond_distance_DH
_geom_hbond_distance_HA
_geom_hbond_distance_DA
_geom_hbond_angle_DHA
C6 H6 O1 1_655 0.94(6) 2.34(6) 3.140(4) 143(5)
C10 H10 O1 4_565 0.91(3) 2.48(3) 3.383(4) 171(3)

loop_
_geom_torsion_atom_site_label_1
_geom_torsion_atom_site_label_2
_geom_torsion_atom_site_label_3
_geom_torsion_atom_site_label_4
_geom_torsion
C4 C5 C6 C7 0.1(4)
I1 C5 C6 C7 178.29(19)
C5 C6 C7 C8 0.7(4)
C6 C7 C8 C3 -1.3(4)
C6 C7 C8 N1 -177.9(2)
C1 N1 C8 C7 178.3(3)
C9 N1 C8 C7 -1.3(4)
C1 N1 C8 C3 1.3(3)
C9 N1 C8 C3 -178.3(3)
C1 N1 C9 C10 126.7(3)
C8 N1 C9 C10 -53.7(4)
C1 N1 C9 C14 -51.7(4)
C8 N1 C9 C14 127.9(3)
C10 C9 C14 C13 0.1(6)
N1 C9 C14 C13 178.6(3)
C9 C14 C13 C12 1.0(7)
C14 C13 C12 C11 -1.2(8)
C6 C5 C4 C3 -0.4(4)
I1 C5 C4 C3 -178.61(18)
C5 C4 C3 C8 -0.1(4)
C5 C4 C3 C2 177.0(3)
C7 C8 C3 C4 1.0(4)
N1 C8 C3 C4 178.2(2)
C7 C8 C3 C2 -176.7(3)
N1 C8 C3 C2 0.5(3)
C8 N1 C1 O1 176.4(3)
C9 N1 C1 O1 -3.9(4)
C8 N1 C1 C2 -2.6(3)
C9 N1 C1 C2 177.1(3)
C4 C3 C2 C1 -179.4(3)
C8 C3 C2 C1 -2.0(4)
O1 C1 C2 C3 -176.2(3)
N1 C1 C2 C3 2.7(4)
C14 C9 C10 C11 -1.1(5)
N1 C9 C10 C11 -179.5(3)
C13 C12 C11 C10 0.3(8)
C9 C10 C11 C12 0.9(6)
